data_8100774
loop_
_publ_author_name
'Karolak-Wojciechowska, Janina'
'Czylkowski, Robert'
'Kie\'c-Kononowicz, Katarzyna'
'Szyma\'nska, Ewa'
'Dzier\.zawska, Agnieszka'

_publ_section_title
;
Crystal structure of Z-5-(4-phenylbenzylidene)-2-methylthio-imidazoline-
4-one, C~17~H~14~N~2~OS
;
_journal_issue 4
_journal_name_full 'Zeitschrift f\"ur Kristallographie - New Crystal Structures'
_journal_page_first 581
_journal_page_last 582
_journal_volume 217
_journal_year 2002
_chemical_formula_moiety 'C17 H14 N2 O S'
_chemical_formula_structural 'C17 H14 N2 O S'
_chemical_formula_sum 'C17 H14 N2 O S'
_chemical_formula_weight 294.36
_space_group_IT_number 4
_symmetry_cell_setting monoclinic
_symmetry_space_group_name_Hall 'P 2yb'
_symmetry_space_group_name_H-M 'P 1 21 1'
_cell_angle_alpha 90.00
_cell_angle_beta 97.94(3)
_cell_angle_gamma 90.00
_cell_formula_units_Z 2
_cell_length_a 8.029(2)
_cell_length_b 5.4150(10)
_cell_length_c 17.391(3)
_cell_measurement_temperature 293(2)
_cell_volume 748.9(3)
_diffrn_ambient_temperature 293(2)
_exptl_crystal_density_diffrn 1.305
_refine_diff_density_rms 0.036
_cod_original_sg_symbol_H-M 'P 21'
_cod_original_formula_sum 'C17 H14 N2 O1 S1'
_cod_database_code 8100774

loop_
_symmetry_equiv_pos_as_xyz
'x, y, z'
'-x, y+1/2, -z'

loop_
_atom_site_label
_atom_site_type_symbol
_atom_site_fract_x
_atom_site_fract_y
_atom_site_fract_z
_atom_site_U_iso_or_equiv
_atom_site_adp_type
_atom_site_occupancy
_atom_site_symmetry_multiplicity
_atom_site_Wyckoff_symbol
_atom_site_calc_flag
_atom_site_refinement_flags
_atom_site_disorder_assembly
_atom_site_disorder_group
S S 0.62839(17) 0.4743(3) 0.05109(7) 0.0602(4) Uani 1 2 a d . . .
N1 N 0.7342(5) 0.8144(7) 0.16223(19) 0.0465(10) Uani 1 2 a d . . .
H1 H 0.6496 0.7641 0.1992 0.070 Uiso 0.30 2 a d PR . .
C2 C 0.7459(5) 0.7167(9) 0.0951(2) 0.0459(12) Uani 1 2 a d . . .
N3 N 0.8657(5) 0.8231(8) 0.0555(2) 0.0550(11) Uani 1 2 a d . . .
H3 H 0.8942 0.7736 0.0120 0.083 Uiso 0.70 2 a d PR . .
C4 C 0.9382(6) 1.0136(11) 0.0996(2) 0.0515(13) Uani 1 2 a d . . .
O4 O 1.0496(4) 1.1531(8) 0.08431(18) 0.0718(11) Uani 1 2 a d . . .
C5 C 0.8515(5) 1.0085(10) 0.1698(2) 0.0438(12) Uani 1 2 a d . . .
C6 C 0.8912(5) 1.1659(9) 0.2284(2) 0.0443(11) Uani 1 2 a d . . .
H6 H 0.9688 1.2936 0.2189 0.066 Uiso 1 2 a d R . .
C7 C 0.4893(6) 0.4211(13) 0.1219(3) 0.078(2) Uani 1 2 a d . . .
H7A H 0.4144 0.2877 0.1050 0.118 Uiso 1 2 a d R . .
H7B H 0.5534 0.3797 0.1709 0.118 Uiso 1 2 a d R . .
H7C H 0.4252 0.5681 0.1274 0.118 Uiso 1 2 a d R . .
C61 C 0.8357(5) 1.1728(9) 0.3049(2) 0.0385(11) Uani 1 2 a d . . .
C62 C 0.8946(6) 1.3599(9) 0.3554(3) 0.0498(13) Uani 1 2 a d . . .
H62 H 0.9607 1.4891 0.3369 0.075 Uiso 1 2 a d R . .
C63 C 0.8591(6) 1.3668(8) 0.4310(2) 0.0423(12) Uani 1 2 a d . . .
H63 H 0.9017 1.4993 0.4648 0.063 Uiso 1 2 a d R . .
C64 C 0.7632(5) 1.1824(9) 0.4596(2) 0.0341(10) Uani 1 2 a d . . .
C65 C 0.7019(5) 0.9972(10) 0.4078(2) 0.0434(11) Uani 1 2 a d . . .
H65 H 0.6310 0.8722 0.4252 0.065 Uiso 1 2 a d R . .
C66 C 0.7361(5) 0.9913(11) 0.3321(2) 0.0444(11) Uani 1 2 a d . . .
H66 H 0.6908 0.8611 0.2980 0.067 Uiso 1 2 a d R . .
C61' C 0.7295(5) 1.1837(8) 0.5415(2) 0.0331(10) Uani 1 2 a d . . .
C62' C 0.7884(6) 1.3693(9) 0.5924(3) 0.0520(14) Uani 1 2 a d . . .
H62' H 0.8489 1.5042 0.5735 0.078 Uiso 1 2 a d R . .
C63' C 0.7598(6) 1.3679(10) 0.6693(3) 0.0576(15) Uani 1 2 a d . . .
H63' H 0.8019 1.5004 0.7032 0.086 Uiso 1 2 a d R . .
C64' C 0.6719(6) 1.1813(10) 0.6966(3) 0.0525(13) Uani 1 2 a d . . .
H64' H 0.6556 1.1770 0.7502 0.079 Uiso 1 2 a d R . .
C65' C 0.6089(6) 0.9959(12) 0.6475(2) 0.0597(14) Uani 1 2 a d . . .
H65' H 0.5432 0.8664 0.6661 0.089 Uiso 1 2 a d R . .
C66' C 0.6385(6) 0.9963(12) 0.5709(2) 0.0507(13) Uani 1 2 a d . . .
H66' H 0.5942 0.8648 0.5371 0.076 Uiso 1 2 a d R . .

loop_
_atom_site_aniso_label
_atom_site_aniso_U_11
_atom_site_aniso_U_22
_atom_site_aniso_U_33
_atom_site_aniso_U_23
_atom_site_aniso_U_13
_atom_site_aniso_U_12
S 0.0737(9) 0.0680(9) 0.0396(6) -0.0110(7) 0.0103(6) 0.0052(9)
N1 0.058(3) 0.054(3) 0.031(2) -0.0016(19) 0.0169(18) 0.000(2)
C2 0.047(3) 0.055(3) 0.036(3) 0.002(2) 0.007(2) 0.013(3)
N3 0.062(3) 0.072(3) 0.035(2) -0.001(2) 0.022(2) 0.003(2)
C4 0.060(3) 0.065(4) 0.032(2) 0.004(3) 0.013(2) 0.010(3)
O4 0.076(3) 0.095(3) 0.050(2) 0.008(2) 0.0279(19) -0.019(2)
C5 0.048(3) 0.051(3) 0.035(2) 0.003(3) 0.014(2) -0.002(3)
C6 0.048(3) 0.048(3) 0.039(3) 0.008(3) 0.011(2) -0.005(3)
C7 0.071(4) 0.107(6) 0.062(3) -0.020(3) 0.024(3) -0.019(4)
C61 0.042(3) 0.044(3) 0.031(2) 0.000(2) 0.008(2) -0.004(3)
C62 0.056(3) 0.052(3) 0.044(3) 0.004(3) 0.013(2) -0.012(3)
C63 0.052(3) 0.040(3) 0.035(2) -0.005(2) 0.007(2) -0.011(2)
C64 0.032(2) 0.037(3) 0.034(2) 0.001(2) 0.0061(19) 0.005(2)
C65 0.052(3) 0.041(3) 0.040(2) -0.003(3) 0.015(2) -0.012(3)
C66 0.054(3) 0.043(3) 0.039(2) -0.003(3) 0.016(2) -0.006(3)
C61' 0.035(2) 0.028(2) 0.037(2) -0.004(2) 0.0059(19) 0.002(2)
C62' 0.066(3) 0.049(3) 0.045(3) -0.007(3) 0.020(2) -0.015(3)
C63' 0.066(4) 0.063(4) 0.045(3) -0.019(3) 0.013(3) -0.015(3)
C64' 0.052(3) 0.071(4) 0.035(3) -0.003(3) 0.009(2) 0.002(3)
C65' 0.075(3) 0.062(3) 0.045(3) 0.010(3) 0.018(2) -0.014(4)
C66' 0.067(3) 0.047(3) 0.040(3) -0.006(3) 0.013(2) -0.018(3)

loop_
_geom_bond_atom_site_label_1
_geom_bond_atom_site_label_2
_geom_bond_distance
_geom_bond_site_symmetry_2
_geom_bond_publ_flag
S C2 1.732(5) . ?
S C7 1.796(5) . ?
N1 C2 1.297(5) . ?
N1 C5 1.405(6) . ?
C2 N3 1.384(5) . ?
N3 C4 1.367(6) . ?
C4 O4 1.227(6) . ?
C4 C5 1.486(5) . ?
C5 C6 1.333(6) . ?
C6 C61 1.461(5) . ?
C61 C62 1.380(6) . ?
C61 C66 1.390(6) . ?
C62 C63 1.383(6) . ?
C63 C64 1.394(6) . ?
C64 C65 1.392(6) . ?
C64 C61' 1.486(5) . ?
C65 C66 1.382(5) . ?
C61' C62' 1.379(6) . ?
C61' C66' 1.388(7) . ?
C62' C63' 1.388(6) . ?
C63' C64' 1.356(7) . ?
C64' C65' 1.369(7) . ?
C65' C66' 1.384(5) . ?
